data_7100147
loop_
_publ_author_name
'P. Lei'
'T.D. McGrath'
'F.G.A. Stone'

_publ_section_title
;
The bis-molybdenum(0) trianion [1,3,6-{Mo(CO)~3~}-3,6-(\m-H)~2~-1,1,1-
(CO)~3~-2-Ph-closo-1,2-MoCB~9~H~7~]^3-^ and its use as a scaffold
in the assembly of heteropolymetallic complexes
;
_journal_name_full 'Chemical Communications'
_journal_paper_doi 10.1039/b505841d
_journal_year 2005
_chemical_formula_moiety '3(C8 H20 N), C13 H14 B9 Mo2 O6'
_chemical_formula_sum 'C37 H74 B9 Mo2 N3 O6'
_chemical_formula_weight 946.16
_space_group_IT_number 29
_symmetry_cell_setting orthorhombic
_symmetry_space_group_name_Hall 'P 2c -2ac'
_symmetry_space_group_name_H-M 'P c a 21'
_cell_angle_alpha 90.00
_cell_angle_beta 90.00
_cell_angle_gamma 90.00
_cell_formula_units_Z 8
_cell_length_a 26.518(2)
_cell_length_b 17.1036(11)
_cell_length_c 20.3798(17)
_cell_measurement_temperature 110(2)
_cell_volume 9243.4(12)
_diffrn_ambient_temperature 110(2)
_exptl_crystal_density_diffrn 1.360
_cod_depositor_comments
;
The following automatic conversions were performed:
'_symmetry_cell_setting' value 'Orthorhombic ' changed to 'orthorhombic'
according to '/home/saulius/struct/CIF-dictionaries/cif_core.dic'
dictionary named 'cif_core.dic' version 2.4.1 from 2010-06-29.

Automatic conversion script
Id: cif_fix_enum 1527 2010-12-29 10:47:43Z saulius 
;
_cod_original_sg_symbol_H-M 'P c'
_cod_database_code 7100147

loop_
_symmetry_equiv_pos_as_xyz
'x, y, z'
'-x, -y, z+1/2'
'x+1/2, -y, z'
'-x+1/2, y, z+1/2'

loop_
_atom_site_label
_atom_site_type_symbol
_atom_site_fract_x
_atom_site_fract_y
_atom_site_fract_z
_atom_site_U_iso_or_equiv
_atom_site_adp_type
_atom_site_occupancy
_atom_site_symmetry_multiplicity
_atom_site_calc_flag
_atom_site_refinement_flags
_atom_site_disorder_assembly
_atom_site_disorder_group
Mo1 Mo 0.282518(10) 0.477534(14) 0.329575(14) 0.01265(6) Uani 1 1 d . . .
Mo2 Mo 0.392475(11) 0.450627(15) 0.279838(15) 0.01672(6) Uani 1 1 d . . .
C2 C 0.21105(12) 0.47288(18) 0.26898(16) 0.0158(7) Uani 1 1 d . . .
B3 B 0.33282(15) 0.5554(2) 0.26957(19) 0.0174(8) Uani 1 1 d D . .
H3 H 0.3756(13) 0.568(2) 0.2861(19) 0.021 Uiso 1 1 d D . .
B4 B 0.21742(15) 0.5677(2) 0.2777(2) 0.0216(8) Uani 1 1 d . . .
H4 H 0.1891 0.5992 0.3087 0.026 Uiso 1 1 calc R . .
B5 B 0.25076(16) 0.4406(2) 0.2168(2) 0.0197(8) Uani 1 1 d . . .
H5 H 0.2474 0.3778 0.2018 0.024 Uiso 1 1 calc R . .
B6 B 0.31594(15) 0.4850(2) 0.2152(2) 0.0160(8) Uani 1 1 d D . .
H6 H 0.3466(11) 0.4457(18) 0.1920(17) 0.019 Uiso 1 1 d D . .
B7 B 0.28114(15) 0.6148(2) 0.2751(2) 0.0207(8) Uani 1 1 d . . .
H7 H 0.2851 0.6710 0.3028 0.025 Uiso 1 1 calc R . .
B8 B 0.20807(16) 0.5205(2) 0.1976(2) 0.0240(9) Uani 1 1 d . . .
H8 H 0.1736 0.5202 0.1658 0.029 Uiso 1 1 calc R . .
B9 B 0.30859(17) 0.5886(2) 0.1950(2) 0.0235(9) Uani 1 1 d . . .
H9 H 0.3320 0.6258 0.1615 0.028 Uiso 1 1 calc R . .
B10 B 0.24385(16) 0.6065(2) 0.2028(2) 0.0234(9) Uani 1 1 d . . .
H10 H 0.2282 0.6610 0.1802 0.028 Uiso 1 1 calc R . .
B11 B 0.26742(15) 0.5182(2) 0.1596(2) 0.0209(8) Uani 1 1 d . . .
H11 H 0.2698 0.5066 0.1056 0.025 Uiso 1 1 calc R . .
C3 C 0.16588(13) 0.4282(2) 0.29026(17) 0.0226(8) Uani 1 1 d . . .
C4 C 0.16809(15) 0.3483(2) 0.30330(18) 0.0258(8) Uani 1 1 d . . .
H4' H 0.1994 0.3219 0.2988 0.031 Uiso 1 1 calc R . .
C5 C 0.12568(15) 0.3060(2) 0.3227(2) 0.0327(9) Uani 1 1 d . . .
H5' H 0.1284 0.2516 0.3315 0.039 Uiso 1 1 calc R . .
C6 C 0.07931(15) 0.3435(3) 0.3293(2) 0.0347(10) Uani 1 1 d . . .
H6' H 0.0503 0.3147 0.3421 0.042 Uiso 1 1 calc R . .
C7 C 0.07571(15) 0.4231(3) 0.3170(2) 0.0384(11) Uani 1 1 d . . .
H7' H 0.0444 0.4494 0.3222 0.046 Uiso 1 1 calc R . .
C8 C 0.11907(15) 0.4644(2) 0.2968(2) 0.0320(9) Uani 1 1 d . . .
H8' H 0.1163 0.5186 0.2873 0.038 Uiso 1 1 calc R . .
C11 C 0.23424(14) 0.4899(2) 0.40403(18) 0.0207(7) Uani 1 1 d . . .
O11 O 0.20569(11) 0.50202(18) 0.44568(15) 0.0393(7) Uani 1 1 d . . .
C12 C 0.29242(13) 0.3665(2) 0.34692(18) 0.0209(8) Uani 1 1 d . . .
O12 O 0.29701(11) 0.29861(14) 0.35655(16) 0.0409(8) Uani 1 1 d . . .
C13 C 0.33190(15) 0.5055(2) 0.3985(2) 0.0269(8) Uani 1 1 d . . .
O13 O 0.35744(10) 0.52483(19) 0.44228(15) 0.0445(8) Uani 1 1 d . . .
C14 C 0.40663(13) 0.3403(2) 0.27484(19) 0.0220(7) Uani 1 1 d . . .
O14 O 0.41647(11) 0.27286(14) 0.27082(15) 0.0353(7) Uani 1 1 d . . .
C15 C 0.43575(16) 0.4531(2) 0.3558(2) 0.0346(10) Uani 1 1 d . . .
O15 O 0.46378(12) 0.4570(2) 0.40052(18) 0.0572(11) Uani 1 1 d . . .
C16 C 0.45448(14) 0.46719(19) 0.23315(18) 0.0212(7) Uani 1 1 d . . .
O16 O 0.49389(10) 0.47730(14) 0.20691(14) 0.0278(6) Uani 1 1 d . . .
Mo1A Mo -0.452210(10) -0.032676(14) 0.436899(14) 0.01367(6) Uani 1 1 d . A .
Mo2A Mo -0.559081(11) -0.056930(16) 0.504698(16) 0.01815(6) Uani 1 1 d . A .
C2A C -0.37834(13) -0.01681(17) 0.49140(17) 0.0169(7) Uani 1 1 d . . .
B3A B -0.50247(15) 0.0539(2) 0.48948(19) 0.0158(8) Uani 1 1 d D . .
H3A H -0.5480(13) 0.065(2) 0.4797(18) 0.019 Uiso 1 1 d D A .
B4A B -0.38883(15) 0.0731(2) 0.4730(2) 0.0177(8) Uani 1 1 d . A .
H4A H -0.3630 0.1013 0.4365 0.021 Uiso 1 1 calc R . .
B5A B -0.41430(15) -0.0440(2) 0.5500(2) 0.0166(8) Uani 1 1 d . A .
H5A H -0.4074 -0.1029 0.5722 0.020 Uiso 1 1 calc R . .
B6A B -0.48026(15) -0.0056(2) 0.55045(19) 0.0166(8) Uani 1 1 d D A .
H6A H -0.5123(14) -0.045(2) 0.5821(18) 0.020 Uiso 1 1 d D . .
B7A B -0.45433(15) 0.1150(2) 0.4737(2) 0.0185(8) Uani 1 1 d . A .
H7A H -0.4614 0.1652 0.4396 0.022 Uiso 1 1 calc R . .
B8A B -0.37419(15) 0.0421(2) 0.5566(2) 0.0178(8) Uani 1 1 d . A .
H8A H -0.3386 0.0503 0.5854 0.021 Uiso 1 1 calc R . .
B9A B -0.47734(15) 0.0999(2) 0.5569(2) 0.0178(8) Uani 1 1 d . A .
H9A H -0.5014 0.1401 0.5869 0.021 Uiso 1 1 calc R . .
B10A B -0.41399(15) 0.1234(2) 0.5448(2) 0.0178(8) Uani 1 1 d . . .
H10A H -0.4000 0.1823 0.5605 0.021 Uiso 1 1 calc R A .
B11A B -0.43273(15) 0.0406(2) 0.5977(2) 0.0174(8) Uani 1 1 d . A .
H11A H -0.4333 0.0379 0.6526 0.021 Uiso 1 1 calc R . .
C11A C -0.40762(15) -0.05054(19) 0.35941(19) 0.0229(8) Uani 1 1 d . . .
O11A O -0.38145(12) -0.06391(17) 0.31515(15) 0.0410(7) Uani 1 1 d . A .
C12A C -0.46366(11) -0.14507(17) 0.43686(18) 0.0153(6) Uani 1 1 d . . .
O12A O -0.46842(9) -0.21368(12) 0.43502(13) 0.0226(5) Uani 1 1 d . A .
C13A C -0.50575(16) -0.01913(19) 0.37043(18) 0.0239(8) Uani 1 1 d . . .
O13A O -0.53611(11) -0.01021(15) 0.32927(16) 0.0346(6) Uani 1 1 d . A .
C14A C -0.56870(14) -0.1659(2) 0.52461(18) 0.0239(8) Uani 1 1 d . . .
O14A O -0.57618(11) -0.23133(16) 0.53799(14) 0.0351(7) Uani 1 1 d . A .
C15A C -0.61086(14) -0.0701(2) 0.4386(2) 0.0262(8) Uani 1 1 d . . .
O15A O -0.64359(11) -0.07932(17) 0.40082(15) 0.0404(7) Uani 1 1 d . A .
C16A C -0.61295(15) -0.0398(2) 0.5661(2) 0.0306(9) Uani 1 1 d . . .
O16A O -0.64582(12) -0.0308(2) 0.60442(18) 0.0514(9) Uani 1 1 d . A .
C102 C -0.32878(13) -0.0645(2) 0.4833(3) 0.0151(8) Uiso 0.491(5) 1 d PG A 1
C103 C -0.33159(14) -0.1430(2) 0.4660(3) 0.0170(8) Uiso 0.491(5) 1 d PG A 1
H1XA H -0.3635 -0.1677 0.4619 0.020 Uiso 0.491(5) 1 calc PR A 1
C104 C -0.28768(18) -0.1853(2) 0.4547(3) 0.0203(9) Uiso 0.491(5) 1 d PG A 1
H1XB H -0.2896 -0.2390 0.4428 0.024 Uiso 0.491(5) 1 calc PR A 1
C105 C -0.24098(14) -0.1491(2) 0.4607(3) 0.0223(11) Uiso 0.491(5) 1 d PG A 1
H1XC H -0.2110 -0.1781 0.4530 0.027 Uiso 0.491(5) 1 calc PR A 1
C106 C -0.23817(13) -0.0707(3) 0.4780(3) 0.0235(11) Uiso 0.491(5) 1 d PG A 1
H1XD H -0.2063 -0.0459 0.4821 0.028 Uiso 0.491(5) 1 calc PR A 1
C107 C -0.28208(16) -0.0283(2) 0.4893(3) 0.0175(10) Uiso 0.491(5) 1 d PG A 1
H1XE H -0.2802 0.0253 0.5011 0.021 Uiso 0.491(5) 1 calc PR A 1
C10A C -0.33127(11) -0.05885(17) 0.4674(2) 0.0151(8) Uiso 0.509(5) 1 d PG A 2
C10B C -0.33200(12) -0.13873(18) 0.45485(19) 0.0170(8) Uiso 0.509(5) 1 d PG A 2
H10F H -0.3627 -0.1670 0.4579 0.020 Uiso 0.509(5) 1 calc PR A 2
C10C C -0.28773(13) -0.17726(16) 0.4379(2) 0.0203(9) Uiso 0.509(5) 1 d PG A 2
H10G H -0.2882 -0.2319 0.4293 0.024 Uiso 0.509(5) 1 calc PR A 2
C10D C -0.24273(12) -0.13592(15) 0.4334(2) 0.0223(11) Uiso 0.509(5) 1 d PG A 2
H10H H -0.2125 -0.1623 0.4218 0.027 Uiso 0.509(5) 1 calc PR A 2
C10E C -0.24200(11) -0.05604(15) 0.44595(17) 0.0235(11) Uiso 0.509(5) 1 d PG A 2
H10I H -0.2113 -0.0278 0.4429 0.028 Uiso 0.509(5) 1 calc PR A 2
C10F C -0.28627(12) -0.01750(16) 0.46292(19) 0.0175(10) Uiso 0.509(5) 1 d PG A 2
H10J H -0.2858 0.0371 0.4715 0.021 Uiso 0.509(5) 1 calc PR A 2
N1 N 0.24760(8) 0.74578(12) 0.00131(11) 0.0157(5) Uani 1 1 d R . .
C21 C 0.23117(9) 0.74354(14) -0.07033(11) 0.0260(8) Uani 1 1 d R . .
H21A H 0.2435 0.6941 -0.0898 0.031 Uiso 1 1 calc R . .
H21B H 0.1939 0.7421 -0.0716 0.031 Uiso 1 1 calc R . .
C22 C 0.24858(17) 0.8094(2) -0.11252(19) 0.0304(9) Uani 1 1 d . . .
H22A H 0.2355 0.8024 -0.1571 0.046 Uiso 1 1 calc R . .
H22B H 0.2855 0.8102 -0.1136 0.046 Uiso 1 1 calc R . .
H22C H 0.2361 0.8589 -0.0946 0.046 Uiso 1 1 calc R . .
C23 C 0.23340(13) 0.6685(2) 0.03404(18) 0.0215(7) Uani 1 1 d . . .
H23A H 0.2466 0.6252 0.0067 0.026 Uiso 1 1 calc R . .
H23B H 0.2507 0.6657 0.0770 0.026 Uiso 1 1 calc R . .
C24 C 0.17870(14) 0.6550(2) 0.0449(2) 0.0314(9) Uani 1 1 d . . .
H24A H 0.1738 0.6042 0.0661 0.047 Uiso 1 1 calc R . .
H24B H 0.1611 0.6556 0.0026 0.047 Uiso 1 1 calc R . .
H24C H 0.1651 0.6964 0.0731 0.047 Uiso 1 1 calc R . .
C25 C 0.22012(14) 0.81430(19) 0.03403(18) 0.0230(8) Uani 1 1 d . . .
H25A H 0.2279 0.8627 0.0094 0.028 Uiso 1 1 calc R . .
H25B H 0.1833 0.8052 0.0309 0.028 Uiso 1 1 calc R . .
C26 C 0.23401(16) 0.8266(2) 0.10604(19) 0.0314(9) Uani 1 1 d . . .
H26A H 0.2154 0.8716 0.1234 0.047 Uiso 1 1 calc R . .
H26B H 0.2703 0.8363 0.1097 0.047 Uiso 1 1 calc R . .
H26C H 0.2252 0.7798 0.1312 0.047 Uiso 1 1 calc R . .
C27 C 0.30356(12) 0.75815(19) 0.00815(19) 0.0221(7) Uani 1 1 d . . .
H27A H 0.3126 0.7543 0.0552 0.027 Uiso 1 1 calc R . .
H27B H 0.3118 0.8118 -0.0066 0.027 Uiso 1 1 calc R . .
C28 C 0.33589(14) 0.7002(2) -0.0306(2) 0.0360(10) Uani 1 1 d . . .
H28A H 0.3716 0.7121 -0.0238 0.054 Uiso 1 1 calc R . .
H28B H 0.3279 0.7044 -0.0775 0.054 Uiso 1 1 calc R . .
H28C H 0.3288 0.6469 -0.0155 0.054 Uiso 1 1 calc R . .
N2 N 0.43626(11) 0.40212(16) 0.03594(14) 0.0190(6) Uani 1 1 d . . .
C31 C 0.39272(13) 0.3738(2) -0.00605(18) 0.0230(8) Uani 1 1 d . . .
H31A H 0.3895 0.4089 -0.0444 0.028 Uiso 1 1 calc R . .
H31B H 0.4010 0.3210 -0.0228 0.028 Uiso 1 1 calc R . .
C32 C 0.34289(16) 0.3701(3) 0.0283(2) 0.0431(11) Uani 1 1 d . . .
H32A H 0.3170 0.3516 -0.0024 0.065 Uiso 1 1 calc R . .
H32B H 0.3338 0.4223 0.0442 0.065 Uiso 1 1 calc R . .
H32C H 0.3452 0.3339 0.0655 0.065 Uiso 1 1 calc R . .
C33 C 0.42846(15) 0.48581(19) 0.05746(19) 0.0250(8) Uani 1 1 d . . .
H33A H 0.3967 0.4888 0.0828 0.030 Uiso 1 1 calc R . .
H33B H 0.4563 0.5005 0.0874 0.030 Uiso 1 1 calc R . .
C34 C 0.42614(16) 0.5450(2) 0.0027(2) 0.0327(9) Uani 1 1 d . . .
H34A H 0.4208 0.5972 0.0211 0.049 Uiso 1 1 calc R . .
H34B H 0.3982 0.5319 -0.0269 0.049 Uiso 1 1 calc R . .
H34C H 0.4579 0.5442 -0.0219 0.049 Uiso 1 1 calc R . .
C35 C 0.48412(13) 0.39403(19) -0.00645(18) 0.0225(8) Uani 1 1 d . . .
H35A H 0.4882 0.3383 -0.0184 0.027 Uiso 1 1 calc R . .
H35B H 0.4789 0.4236 -0.0476 0.027 Uiso 1 1 calc R . .
C36 C 0.53288(15) 0.4222(3) 0.0251(2) 0.0379(11) Uani 1 1 d . . .
H36A H 0.5609 0.4147 -0.0055 0.057 Uiso 1 1 calc R . .
H36B H 0.5392 0.3922 0.0653 0.057 Uiso 1 1 calc R . .
H36C H 0.5299 0.4778 0.0360 0.057 Uiso 1 1 calc R . .
C37 C 0.44165(15) 0.35342(19) 0.09858(18) 0.0235(8) Uani 1 1 d . . .
H37A H 0.4718 0.3719 0.1227 0.028 Uiso 1 1 calc R . .
H37B H 0.4119 0.3634 0.1268 0.028 Uiso 1 1 calc R . .
C38 C 0.44640(15) 0.2660(2) 0.0884(2) 0.0285(9) Uani 1 1 d . . .
H38A H 0.4492 0.2400 0.1311 0.043 Uiso 1 1 calc R . .
H38B H 0.4766 0.2549 0.0622 0.043 Uiso 1 1 calc R . .
H38C H 0.4165 0.2465 0.0653 0.043 Uiso 1 1 calc R . .
N3 N 0.43478(10) 0.76245(14) 0.25650(14) 0.0142(6) Uani 1 1 d . . .
C41 C 0.45895(14) 0.68574(17) 0.23650(18) 0.0211(7) Uani 1 1 d . . .
H41A H 0.4394 0.6423 0.2561 0.025 Uiso 1 1 calc R . .
H41B H 0.4934 0.6836 0.2551 0.025 Uiso 1 1 calc R . .
C42 C 0.46225(16) 0.6727(2) 0.1625(2) 0.0326(9) Uani 1 1 d . . .
H42A H 0.4784 0.6222 0.1537 0.049 Uiso 1 1 calc R . .
H42B H 0.4822 0.7147 0.1425 0.049 Uiso 1 1 calc R . .
H42C H 0.4282 0.6728 0.1437 0.049 Uiso 1 1 calc R . .
C43 C 0.46300(13) 0.83194(18) 0.22718(18) 0.0208(7) Uani 1 1 d . . .
H43A H 0.4570 0.8325 0.1792 0.025 Uiso 1 1 calc R . .
H43B H 0.4483 0.8805 0.2454 0.025 Uiso 1 1 calc R . .
C44 C 0.51914(14) 0.8334(2) 0.2389(2) 0.0281(8) Uani 1 1 d . . .
H44A H 0.5336 0.8802 0.2185 0.042 Uiso 1 1 calc R . .
H44B H 0.5345 0.7866 0.2196 0.042 Uiso 1 1 calc R . .
H44C H 0.5258 0.8343 0.2862 0.042 Uiso 1 1 calc R . .
C45 C 0.43642(13) 0.77012(19) 0.33141(17) 0.0195(7) Uani 1 1 d . . .
H45A H 0.4722 0.7728 0.3453 0.023 Uiso 1 1 calc R . .
H45B H 0.4203 0.8202 0.3438 0.023 Uiso 1 1 calc R . .
C46 C 0.41099(16) 0.7050(2) 0.36925(18) 0.0306(9) Uani 1 1 d . . .
H46A H 0.4138 0.7153 0.4164 0.046 Uiso 1 1 calc R . .
H46B H 0.4274 0.6551 0.3590 0.046 Uiso 1 1 calc R . .
H46C H 0.3753 0.7023 0.3569 0.046 Uiso 1 1 calc R . .
C47 C 0.38073(13) 0.7639(2) 0.23057(18) 0.0238(8) Uani 1 1 d . . .
H47A H 0.3817 0.7559 0.1825 0.029 Uiso 1 1 calc R . .
H47B H 0.3622 0.7192 0.2499 0.029 Uiso 1 1 calc R . .
C48 C 0.35146(15) 0.8373(2) 0.2444(2) 0.0368(10) Uani 1 1 d . . .
H48A H 0.3175 0.8325 0.2259 0.055 Uiso 1 1 calc R . .
H48B H 0.3686 0.8820 0.2243 0.055 Uiso 1 1 calc R . .
H48C H 0.3492 0.8453 0.2919 0.055 Uiso 1 1 calc R . .
N4 N 0.57544(12) 0.22026(17) 0.25643(15) 0.0236(6) Uani 1 1 d . . .
C51 C 0.5348(2) 0.2645(4) 0.2946(3) 0.0348(13) Uani 0.699(3) 1 d P B 1
H51A H 0.5143 0.2940 0.2625 0.042 Uiso 0.699(3) 1 calc PR B 1
H51B H 0.5123 0.2252 0.3151 0.042 Uiso 0.699(3) 1 calc PR B 1
C53 C 0.5522(2) 0.1702(4) 0.2032(3) 0.0351(13) Uani 0.699(3) 1 d P B 1
H53A H 0.5349 0.2058 0.1722 0.042 Uiso 0.699(3) 1 calc PR B 1
H53B H 0.5802 0.1453 0.1788 0.042 Uiso 0.699(3) 1 calc PR B 1
C55 C 0.6043(2) 0.1692(3) 0.3068(3) 0.0247(11) Uani 0.699(3) 1 d P B 1
H55A H 0.6200 0.2034 0.3402 0.030 Uiso 0.699(3) 1 calc PR B 1
H55B H 0.5801 0.1344 0.3295 0.030 Uiso 0.699(3) 1 calc PR B 1
C57 C 0.61330(19) 0.2771(3) 0.2272(3) 0.0215(10) Uani 0.699(3) 1 d P B 1
H57A H 0.6367 0.2476 0.1986 0.026 Uiso 0.699(3) 1 calc PR B 1
H57B H 0.6334 0.3002 0.2632 0.026 Uiso 0.699(3) 1 calc PR B 1
C52 C 0.5502(2) 0.3185(3) 0.3454(2) 0.0505(13) Uani 0.699(3) 1 d P B 1
H52A H 0.5203 0.3423 0.3653 0.076 Uiso 0.699(3) 1 calc PR B 1
H52B H 0.5714 0.3594 0.3261 0.076 Uiso 0.699(3) 1 calc PR B 1
H52C H 0.5694 0.2903 0.3790 0.076 Uiso 0.699(3) 1 calc PR B 1
C54 C 0.5167(2) 0.1088(3) 0.2203(3) 0.0696(18) Uani 0.699(3) 1 d P B 1
H54A H 0.5051 0.0826 0.1803 0.104 Uiso 0.699(3) 1 calc PR B 1
H54B H 0.4877 0.1318 0.2432 0.104 Uiso 0.699(3) 1 calc PR B 1
H54C H 0.5333 0.0707 0.2491 0.104 Uiso 0.699(3) 1 calc PR B 1
C56 C 0.64511(18) 0.1197(2) 0.2743(3) 0.0477(12) Uani 0.699(3) 1 d P B 1
H56A H 0.6623 0.0882 0.3077 0.072 Uiso 0.699(3) 1 calc PR B 1
H56B H 0.6696 0.1539 0.2526 0.072 Uiso 0.699(3) 1 calc PR B 1
H56C H 0.6297 0.0850 0.2417 0.072 Uiso 0.699(3) 1 calc PR B 1
C58 C 0.58980(16) 0.3430(2) 0.1873(2) 0.0330(9) Uani 0.699(3) 1 d P B 1
H58A H 0.6165 0.3764 0.1695 0.049 Uiso 0.699(3) 1 calc PR B 1
H58B H 0.5677 0.3741 0.2156 0.049 Uiso 0.699(3) 1 calc PR B 1
H58C H 0.5701 0.3208 0.1511 0.049 Uiso 0.699(3) 1 calc PR B 1
C51' C 0.5869(5) 0.2585(9) 0.3170(7) 0.0348(13) Uani 0.301(3) 1 d P B 2
H51C H 0.6198 0.2850 0.3115 0.042 Uiso 0.301(3) 1 calc PR B 2
H51D H 0.5917 0.2173 0.3506 0.042 Uiso 0.301(3) 1 calc PR B 2
C53' C 0.5300(5) 0.1615(8) 0.2648(6) 0.0351(13) Uani 0.301(3) 1 d P B 2
H53C H 0.5366 0.1322 0.3058 0.042 Uiso 0.301(3) 1 calc PR B 2
H53D H 0.4998 0.1939 0.2730 0.042 Uiso 0.301(3) 1 calc PR B 2
C55' C 0.6204(5) 0.1825(7) 0.2239(6) 0.0247(11) Uani 0.301(3) 1 d P B 2
H55C H 0.6456 0.2229 0.2122 0.030 Uiso 0.301(3) 1 calc PR B 2
H55D H 0.6096 0.1558 0.1831 0.030 Uiso 0.301(3) 1 calc PR B 2
C57' C 0.5515(5) 0.2829(7) 0.2051(6) 0.0215(10) Uani 0.301(3) 1 d P B 2
H57C H 0.5401 0.2553 0.1651 0.026 Uiso 0.301(3) 1 calc PR B 2
H57D H 0.5219 0.3086 0.2253 0.026 Uiso 0.301(3) 1 calc PR B 2
C52' C 0.5502(2) 0.3185(3) 0.3454(2) 0.0505(13) Uani 0.301(3) 1 d P B 2
H52D H 0.5628 0.3369 0.3879 0.076 Uiso 0.301(3) 1 calc PR B 2
H52E H 0.5171 0.2942 0.3512 0.076 Uiso 0.301(3) 1 calc PR B 2
H52F H 0.5473 0.3629 0.3152 0.076 Uiso 0.301(3) 1 calc PR B 2
C54' C 0.5167(2) 0.1088(3) 0.2203(3) 0.0696(18) Uani 0.301(3) 1 d P B 2
H54D H 0.4866 0.0809 0.2355 0.104 Uiso 0.301(3) 1 calc PR B 2
H54E H 0.5443 0.0716 0.2139 0.104 Uiso 0.301(3) 1 calc PR B 2
H54F H 0.5093 0.1351 0.1787 0.104 Uiso 0.301(3) 1 calc PR B 2
C56' C 0.64511(18) 0.1197(2) 0.2743(3) 0.0477(12) Uani 0.301(3) 1 d P B 2
H56D H 0.6738 0.0938 0.2530 0.072 Uiso 0.301(3) 1 calc PR B 2
H56E H 0.6198 0.0805 0.2863 0.072 Uiso 0.301(3) 1 calc PR B 2
H56F H 0.6567 0.1468 0.3138 0.072 Uiso 0.301(3) 1 calc PR B 2
C58' C 0.58980(16) 0.3430(2) 0.1873(2) 0.0330(9) Uani 0.301(3) 1 d P B 2
H58D H 0.5749 0.3804 0.1565 0.049 Uiso 0.301(3) 1 calc PR B 2
H58E H 0.6189 0.3175 0.1668 0.049 Uiso 0.301(3) 1 calc PR B 2
H58F H 0.6008 0.3706 0.2270 0.049 Uiso 0.301(3) 1 calc PR B 2
N5 N -0.11970(14) -0.3019(3) 0.5460(2) 0.0555(12) Uani 1 1 d . . .
C61 C -0.0994(3) -0.2433(4) 0.5845(4) 0.0449(16) Uani 0.649(3) 1 d P C 1
H61A H -0.0621 -0.2441 0.5816 0.054 Uiso 0.649(3) 1 calc PR C 1
H61B H -0.1091 -0.2508 0.6310 0.054 Uiso 0.649(3) 1 calc PR C 1
C63 C -0.0861(3) -0.3825(4) 0.5691(4) 0.0404(15) Uani 0.649(3) 1 d P C 1
H63A H -0.0983 -0.4282 0.5439 0.049 Uiso 0.649(3) 1 calc PR C 1
H63B H -0.0502 -0.3743 0.5577 0.049 Uiso 0.649(3) 1 calc PR C 1
C65 C -0.1726(3) -0.3224(4) 0.5657(4) 0.0410(15) Uani 0.649(3) 1 d P C 1
H65A H -0.1721 -0.3336 0.6134 0.049 Uiso 0.649(3) 1 calc PR C 1
H65D H -0.1934 -0.2748 0.5597 0.049 Uiso 0.649(3) 1 calc PR C 1
C67 C -0.1117(3) -0.3051(4) 0.4733(4) 0.0463(17) Uani 0.649(3) 1 d P C 1
H67B H -0.1376 -0.2718 0.4520 0.056 Uiso 0.649(3) 1 calc PR C 1
H67D H -0.1174 -0.3594 0.4584 0.056 Uiso 0.649(3) 1 calc PR C 1
C62 C -0.1208(3) -0.1620(4) 0.5578(5) 0.056(2) Uani 0.649(3) 1 d P C 1
H62A H -0.1068 -0.1191 0.5839 0.083 Uiso 0.649(3) 1 calc PR C 1
H62B H -0.1576 -0.1618 0.5614 0.083 Uiso 0.649(3) 1 calc PR C 1
H62C H -0.1111 -0.1554 0.5118 0.083 Uiso 0.649(3) 1 calc PR C 1
C64 C -0.0900(3) -0.4009(5) 0.6424(4) 0.058(2) Uani 0.649(3) 1 d P C 1
H64A H -0.0700 -0.4476 0.6524 0.087 Uiso 0.649(3) 1 calc PR C 1
H64B H -0.1253 -0.4102 0.6540 0.087 Uiso 0.649(3) 1 calc PR C 1
H64C H -0.0770 -0.3565 0.6678 0.087 Uiso 0.649(3) 1 calc PR C 1
C66 C -0.1980(10) -0.3829(12) 0.5360(11) 0.050(4) Uani 0.649(3) 1 d P C 1
H66A H -0.2321 -0.3868 0.5545 0.076 Uiso 0.649(3) 1 calc PR C 1
H66B H -0.1799 -0.4320 0.5437 0.076 Uiso 0.649(3) 1 calc PR C 1
H66C H -0.2002 -0.3731 0.4887 0.076 Uiso 0.649(3) 1 calc PR C 1
C68 C -0.0606(3) -0.2792(5) 0.4499(4) 0.0548(18) Uani 0.649(3) 1 d P C 1
H68A H -0.0591 -0.2827 0.4019 0.082 Uiso 0.649(3) 1 calc PR C 1
H68B H -0.0346 -0.3130 0.4690 0.082 Uiso 0.649(3) 1 calc PR C 1
H68C H -0.0546 -0.2250 0.4635 0.082 Uiso 0.649(3) 1 calc PR C 1
C61' C -0.1552(5) -0.2162(8) 0.5731(7) 0.0449(16) Uani 0.351(3) 1 d P C 2
H61C H -0.1666 -0.1868 0.5340 0.054 Uiso 0.351(3) 1 calc PR C 2
H61D H -0.1857 -0.2341 0.5969 0.054 Uiso 0.351(3) 1 calc PR C 2
C62' C -0.1259(6) -0.1613(8) 0.6172(9) 0.056(2) Uani 0.351(3) 1 d P C 2
H62D H -0.1474 -0.1173 0.6299 0.083 Uiso 0.351(3) 1 calc PR C 2
H62E H -0.0962 -0.1418 0.5937 0.083 Uiso 0.351(3) 1 calc PR C 2
H62F H -0.1150 -0.1895 0.6567 0.083 Uiso 0.351(3) 1 calc PR C 2
C63' C -0.1104(5) -0.3365(7) 0.6119(7) 0.0404(15) Uani 0.351(3) 1 d P C 2
H63C H -0.1425 -0.3461 0.6353 0.049 Uiso 0.351(3) 1 calc PR C 2
H63D H -0.0890 -0.3017 0.6389 0.049 Uiso 0.351(3) 1 calc PR C 2
C65' C -0.1650(5) -0.3267(7) 0.5060(7) 0.0410(15) Uani 0.351(3) 1 d P C 2
H65B H -0.1535 -0.3443 0.4622 0.049 Uiso 0.351(3) 1 calc PR C 2
H65C H -0.1874 -0.2810 0.4997 0.049 Uiso 0.351(3) 1 calc PR C 2
C67' C -0.0773(5) -0.2665(8) 0.5142(7) 0.0463(17) Uani 0.351(3) 1 d P C 2
H67A H -0.0656 -0.2229 0.5422 0.056 Uiso 0.351(3) 1 calc PR C 2
H67C H -0.0894 -0.2432 0.4726 0.056 Uiso 0.351(3) 1 calc PR C 2
C64' C -0.0832(7) -0.4138(11) 0.5968(9) 0.058(2) Uani 0.351(3) 1 d P C 2
H64D H -0.0771 -0.4422 0.6378 0.087 Uiso 0.351(3) 1 calc PR C 2
H64E H -0.0509 -0.4028 0.5753 0.087 Uiso 0.351(3) 1 calc PR C 2
H64F H -0.1042 -0.4458 0.5677 0.087 Uiso 0.351(3) 1 calc PR C 2
C66' C -0.200(2) -0.404(3) 0.544(2) 0.050(4) Uani 0.351(3) 1 d P C 2
H66D H -0.2296 -0.4159 0.5171 0.076 Uiso 0.351(3) 1 calc PR C 2
H66E H -0.2109 -0.3869 0.5877 0.076 Uiso 0.351(3) 1 calc PR C 2
H66F H -0.1786 -0.4501 0.5478 0.076 Uiso 0.351(3) 1 calc PR C 2
C68' C -0.0298(6) -0.3186(9) 0.4974(8) 0.0548(18) Uani 0.351(3) 1 d P C 2
H68D H -0.0042 -0.2864 0.4756 0.082 Uiso 0.351(3) 1 calc PR C 2
H68E H -0.0400 -0.3613 0.4682 0.082 Uiso 0.351(3) 1 calc PR C 2
H68F H -0.0158 -0.3404 0.5380 0.082 Uiso 0.351(3) 1 calc PR C 2
N6 N -0.3035(3) -0.1065(4) 0.7426(4) 0.0190(11) Uani 0.503(2) 1 d P D 1
C71 C -0.2605(3) -0.0859(4) 0.7879(4) 0.0276(12) Uani 0.503(2) 1 d P D 1
H71A H -0.2283 -0.0972 0.7654 0.033 Uiso 0.503(2) 1 calc PR D 1
H71B H -0.2624 -0.1196 0.8273 0.033 Uiso 0.503(2) 1 calc PR D 1
C72 C -0.2607(4) -0.0006(5) 0.8095(5) 0.0341(18) Uani 0.503(2) 1 d P D 1
H72A H -0.2316 0.0093 0.8379 0.051 Uiso 0.503(2) 1 calc PR D 1
H72B H -0.2918 0.0105 0.8337 0.051 Uiso 0.503(2) 1 calc PR D 1
H72C H -0.2588 0.0333 0.7708 0.051 Uiso 0.503(2) 1 calc PR D 1
C73 C -0.3004(3) -0.0590(4) 0.6777(4) 0.0210(10) Uani 0.503(2) 1 d P D 1
H73A H -0.3286 -0.0755 0.6491 0.025 Uiso 0.503(2) 1 calc PR D 1
H73B H -0.3055 -0.0031 0.6882 0.025 Uiso 0.503(2) 1 calc PR D 1
C74 C -0.2526(3) -0.0667(4) 0.6401(4) 0.0284(12) Uani 0.503(2) 1 d P D 1
H74A H -0.2546 -0.0347 0.6002 0.043 Uiso 0.503(2) 1 calc PR D 1
H74B H -0.2475 -0.1215 0.6280 0.043 Uiso 0.503(2) 1 calc PR D 1
H74C H -0.2243 -0.0488 0.6671 0.043 Uiso 0.503(2) 1 calc PR D 1
C77 C -0.3566(3) -0.0907(5) 0.7722(4) 0.0233(12) Uani 0.503(2) 1 d P D 1
H77A H -0.3626 -0.0336 0.7720 0.028 Uiso 0.503(2) 1 calc PR D 1
H77B H -0.3821 -0.1150 0.7432 0.028 Uiso 0.503(2) 1 calc PR D 1
C78 C -0.3646(3) -0.1206(4) 0.8409(4) 0.0276(12) Uani 0.503(2) 1 d P D 1
H78A H -0.3990 -0.1082 0.8551 0.041 Uiso 0.503(2) 1 calc PR D 1
H78B H -0.3404 -0.0956 0.8706 0.041 Uiso 0.503(2) 1 calc PR D 1
H78C H -0.3597 -0.1774 0.8418 0.041 Uiso 0.503(2) 1 calc PR D 1
C76 C -0.3290(4) -0.2266(5) 0.6718(5) 0.0354(17) Uani 0.503(2) 1 d P D 1
H76A H -0.3227 -0.2829 0.6679 0.053 Uiso 0.503(2) 1 calc PR D 1
H76B H -0.3190 -0.2005 0.6309 0.053 Uiso 0.503(2) 1 calc PR D 1
H76C H -0.3649 -0.2175 0.6799 0.053 Uiso 0.503(2) 1 calc PR D 1
C75 C -0.2986(3) -0.1940(4) 0.7280(4) 0.0223(11) Uani 0.503(2) 1 d P D 1
H75A H -0.2626 -0.2053 0.7193 0.027 Uiso 0.503(2) 1 calc PR D 1
H75B H -0.3081 -0.2230 0.7682 0.027 Uiso 0.503(2) 1 calc PR D 1
N6' N -0.2827(3) -0.1063(4) 0.7210(3) 0.0190(11) Uani 0.497(2) 1 d P D 2
C71' C -0.2703(3) -0.0191(4) 0.7156(4) 0.0276(12) Uani 0.497(2) 1 d P D 2
H71C H -0.2399 -0.0132 0.6878 0.033 Uiso 0.497(2) 1 calc PR D 2
H71D H -0.2986 0.0073 0.6928 0.033 Uiso 0.497(2) 1 calc PR D 2
C72' C -0.2611(4) 0.0217(5) 0.7791(5) 0.0341(18) Uani 0.497(2) 1 d P D 2
H72D H -0.2544 0.0772 0.7708 0.051 Uiso 0.497(2) 1 calc PR D 2
H72E H -0.2319 -0.0017 0.8011 0.051 Uiso 0.497(2) 1 calc PR D 2
H72F H -0.2909 0.0166 0.8072 0.051 Uiso 0.497(2) 1 calc PR D 2
C73' C -0.2384(3) -0.1498(4) 0.7492(4) 0.0210(10) Uani 0.497(2) 1 d P D 2
H73C H -0.2491 -0.2043 0.7578 0.025 Uiso 0.497(2) 1 calc PR D 2
H73D H -0.2299 -0.1259 0.7921 0.025 Uiso 0.497(2) 1 calc PR D 2
C74' C -0.1900(3) -0.1521(4) 0.7071(4) 0.0284(12) Uani 0.497(2) 1 d P D 2
H74D H -0.1638 -0.1815 0.7303 0.043 Uiso 0.497(2) 1 calc PR D 2
H74E H -0.1783 -0.0987 0.6990 0.043 Uiso 0.497(2) 1 calc PR D 2
H74F H -0.1973 -0.1777 0.6651 0.043 Uiso 0.497(2) 1 calc PR D 2
C75' C -0.2946(3) -0.1341(4) 0.6525(4) 0.0223(11) Uani 0.497(2) 1 d P D 2
H75C H -0.3234 -0.1033 0.6356 0.027 Uiso 0.497(2) 1 calc PR D 2
H75D H -0.2652 -0.1228 0.6241 0.027 Uiso 0.497(2) 1 calc PR D 2
C76' C -0.3070(4) -0.2187(5) 0.6461(5) 0.0354(17) Uani 0.497(2) 1 d P D 2
H76D H -0.3147 -0.2307 0.6002 0.053 Uiso 0.497(2) 1 calc PR D 2
H76E H -0.3365 -0.2308 0.6734 0.053 Uiso 0.497(2) 1 calc PR D 2
H76F H -0.2782 -0.2501 0.6606 0.053 Uiso 0.497(2) 1 calc PR D 2
C77' C -0.3259(3) -0.1216(4) 0.7667(4) 0.0233(12) Uani 0.497(2) 1 d P D 2
H77C H -0.3158 -0.1059 0.8115 0.028 Uiso 0.497(2) 1 calc PR D 2
H77D H -0.3326 -0.1786 0.7674 0.028 Uiso 0.497(2) 1 calc PR D 2
C78' C -0.3749(3) -0.0789(5) 0.7487(5) 0.0276(12) Uani 0.497(2) 1 d P D 2
H78D H -0.4013 -0.0924 0.7805 0.041 Uiso 0.497(2) 1 calc PR D 2
H78E H -0.3857 -0.0947 0.7047 0.041 Uiso 0.497(2) 1 calc PR D 2
H78F H -0.3692 -0.0223 0.7496 0.041 Uiso 0.497(2) 1 calc PR D 2

loop_
_atom_site_aniso_label
_atom_site_aniso_U_11
_atom_site_aniso_U_22
_atom_site_aniso_U_33
_atom_site_aniso_U_23
_atom_site_aniso_U_13
_atom_site_aniso_U_12
Mo1 0.01406(13) 0.01220(11) 0.01170(12) -0.00001(10) -0.00009(12) -0.00130(10)
Mo2 0.01390(14) 0.01871(13) 0.01755(14) -0.00297(11) -0.00055(12) 0.00049(10)
C2 0.0125(16) 0.0199(15) 0.0151(18) 0.0033(12) 0.0006(13) -0.0009(12)
B3 0.0164(19) 0.0154(16) 0.020(2) -0.0005(14) 0.0041(15) -0.0042(14)
B4 0.018(2) 0.0210(18) 0.026(2) 0.0086(17) -0.0016(19) 0.0006(14)
B5 0.019(2) 0.0230(18) 0.017(2) 0.0013(15) 0.0028(16) -0.0074(16)
B6 0.0150(19) 0.0142(16) 0.019(2) -0.0004(14) -0.0006(15) -0.0016(14)
B7 0.021(2) 0.0155(16) 0.026(2) 0.0012(15) 0.0076(18) 0.0003(14)
B8 0.015(2) 0.035(2) 0.022(2) 0.0119(17) 0.0017(17) 0.0016(17)
B9 0.027(2) 0.0189(18) 0.025(2) 0.0079(16) 0.0052(18) -0.0028(16)
B10 0.026(2) 0.0259(19) 0.018(2) 0.0105(15) 0.0046(18) 0.0085(17)
B11 0.021(2) 0.0262(19) 0.016(2) 0.0045(15) -0.0031(16) 0.0002(16)
C3 0.0186(18) 0.0335(18) 0.0155(19) 0.0064(14) -0.0054(15) -0.0048(14)
C4 0.025(2) 0.0296(19) 0.0226(19) -0.0031(14) -0.0025(16) -0.0092(15)
C5 0.035(2) 0.0347(19) 0.028(2) -0.0015(17) -0.0002(19) -0.0180(17)
C6 0.023(2) 0.062(3) 0.0197(19) 0.008(2) -0.0032(18) -0.0275(18)
C7 0.015(2) 0.070(3) 0.031(3) 0.016(2) -0.0032(17) -0.0082(19)
C8 0.020(2) 0.046(2) 0.029(2) 0.0169(17) -0.0014(16) -0.0039(16)
C11 0.0202(19) 0.0255(17) 0.0162(19) -0.0009(14) -0.0031(15) 0.0010(14)
O11 0.0405(18) 0.0555(17) 0.0218(17) -0.0020(14) 0.0130(14) 0.0030(15)
C12 0.0132(17) 0.0275(17) 0.022(2) 0.0062(14) 0.0013(14) 0.0003(13)
O12 0.0326(17) 0.0169(13) 0.073(2) 0.0176(13) 0.0100(15) 0.0011(11)
C13 0.025(2) 0.0324(19) 0.024(2) -0.0051(16) 0.0059(17) -0.0034(15)
O13 0.0221(15) 0.087(2) 0.0242(16) -0.0241(16) -0.0008(13) -0.0086(15)
C14 0.0155(17) 0.0278(17) 0.0227(19) 0.0009(15) -0.0014(15) -0.0023(13)
O14 0.0389(17) 0.0224(13) 0.0445(19) 0.0031(12) 0.0027(14) 0.0050(11)
C15 0.028(2) 0.046(2) 0.030(2) -0.0112(19) -0.0015(19) 0.0120(18)
O15 0.0376(19) 0.090(3) 0.044(2) -0.0329(19) -0.0286(17) 0.0287(17)
C16 0.0211(19) 0.0171(15) 0.025(2) -0.0040(13) -0.0040(16) -0.0008(13)
O16 0.0186(14) 0.0303(14) 0.0346(16) -0.0068(11) 0.0070(12) -0.0056(11)
Mo1A 0.01712(14) 0.01146(11) 0.01243(13) -0.00091(10) 0.00110(12) -0.00015(10)
Mo2A 0.01245(14) 0.02016(13) 0.02185(15) -0.00572(12) -0.00167(13) -0.00067(11)
C2A 0.0176(17) 0.0130(14) 0.0203(19) -0.0067(12) 0.0051(14) -0.0020(12)
B3A 0.0160(19) 0.0145(16) 0.017(2) -0.0019(14) -0.0018(15) 0.0016(13)
B4A 0.021(2) 0.0138(16) 0.019(2) -0.0041(14) 0.0044(17) -0.0045(14)
B5A 0.0138(19) 0.0173(17) 0.019(2) -0.0019(14) -0.0040(16) -0.0019(14)
B6A 0.019(2) 0.0161(16) 0.0146(19) -0.0015(14) -0.0010(16) -0.0015(14)
B7A 0.027(2) 0.0119(15) 0.017(2) -0.0027(14) 0.0014(17) 0.0039(14)
B8A 0.0146(19) 0.0156(17) 0.023(2) -0.0027(15) -0.0018(16) -0.0015(13)
B9A 0.020(2) 0.0173(17) 0.016(2) -0.0026(14) -0.0011(16) 0.0013(14)
B10A 0.020(2) 0.0119(15) 0.022(2) -0.0036(14) 0.0057(17) -0.0034(14)
B11A 0.020(2) 0.0172(17) 0.0145(19) -0.0022(14) -0.0001(16) -0.0019(14)
C11A 0.026(2) 0.0166(15) 0.026(2) -0.0016(14) 0.0013(16) -0.0055(14)
O11A 0.0490(19) 0.0430(17) 0.0309(17) -0.0080(13) 0.0215(15) -0.0067(14)
C12A 0.0113(15) 0.0188(14) 0.0157(16) -0.0014(14) 0.0006(15) 0.0000(11)
O12A 0.0263(13) 0.0150(10) 0.0265(13) -0.0022(11) -0.0050(12) -0.0007(9)
C13A 0.038(2) 0.0154(16) 0.0181(19) -0.0015(13) 0.0027(17) 0.0050(14)
O13A 0.0455(17) 0.0366(14) 0.0217(14) -0.0060(12) -0.0167(14) 0.0147(13)
C14A 0.0155(18) 0.0326(19) 0.024(2) -0.0024(15) -0.0049(14) -0.0057(14)
O14A 0.0398(18) 0.0297(14) 0.0358(17) 0.0025(12) -0.0005(14) -0.0125(12)
C15A 0.0196(19) 0.0281(17) 0.031(2) -0.0110(16) -0.0021(18) 0.0023(14)
O15A 0.0282(16) 0.0483(17) 0.0447(19) -0.0190(14) -0.0162(14) 0.0071(13)
C16A 0.020(2) 0.036(2) 0.037(2) -0.0103(17) 0.0081(18) -0.0067(16)
O16A 0.0309(18) 0.060(2) 0.063(2) -0.0163(17) 0.0175(17) -0.0081(15)
N1 0.0166(14) 0.0142(12) 0.0163(14) -0.0006(11) -0.0040(12) -0.0015(10)
C21 0.035(2) 0.0277(17) 0.0151(18) 0.0036(14) -0.0077(17) -0.0081(15)
C22 0.042(2) 0.0285(18) 0.021(2) 0.0080(15) -0.0091(18) -0.0057(17)
C23 0.0231(19) 0.0221(16) 0.0193(18) 0.0061(13) 0.0001(15) -0.0029(13)
C24 0.021(2) 0.0313(19) 0.042(3) 0.0115(18) -0.0018(18) -0.0112(15)
C25 0.0232(19) 0.0167(15) 0.029(2) 0.0041(14) 0.0013(16) -0.0005(13)
C26 0.042(3) 0.0258(18) 0.026(2) -0.0029(15) 0.0060(19) -0.0036(17)
C27 0.0163(17) 0.0228(16) 0.027(2) 0.0022(15) 0.0046(16) -0.0052(13)
C28 0.017(2) 0.034(2) 0.057(3) 0.0004(19) 0.0107(19) 0.0037(16)
N2 0.0210(16) 0.0173(13) 0.0187(15) -0.0028(11) 0.0023(12) -0.0004(11)
C31 0.0208(19) 0.0233(17) 0.025(2) -0.0018(14) -0.0007(15) -0.0052(13)
C32 0.026(2) 0.065(3) 0.038(3) 0.016(2) 0.0011(19) -0.012(2)
C33 0.030(2) 0.0172(16) 0.028(2) -0.0067(14) -0.0035(17) 0.0025(14)
C34 0.043(2) 0.0195(17) 0.036(2) 0.0035(16) -0.004(2) 0.0033(15)
C35 0.0213(19) 0.0216(16) 0.024(2) 0.0029(14) 0.0085(15) 0.0011(13)
C36 0.026(2) 0.047(2) 0.041(3) 0.019(2) -0.0016(19) -0.0013(18)
C37 0.032(2) 0.0183(16) 0.0198(19) 0.0007(13) 0.0044(16) -0.0020(14)
C38 0.036(2) 0.0201(17) 0.029(2) 0.0000(15) 0.0025(18) 0.0007(15)
N3 0.0155(15) 0.0147(12) 0.0123(13) 0.0012(10) 0.0003(11) -0.0033(10)
C41 0.0254(19) 0.0115(14) 0.027(2) 0.0002(13) 0.0067(16) -0.0015(13)
C42 0.036(2) 0.0303(19) 0.032(2) -0.0111(17) 0.0105(19) 0.0019(17)
C43 0.028(2) 0.0156(15) 0.0189(18) 0.0025(13) -0.0027(15) -0.0055(13)
C44 0.024(2) 0.0310(19) 0.029(2) 0.0011(16) 0.0052(17) -0.0123(16)
C45 0.0229(18) 0.0238(16) 0.0119(16) -0.0048(14) -0.0010(15) 0.0011(13)
C46 0.041(3) 0.035(2) 0.0159(19) -0.0006(15) 0.0038(17) -0.0139(18)
C47 0.0198(19) 0.0341(19) 0.0174(19) 0.0010(15) -0.0080(15) -0.0049(15)
C48 0.023(2) 0.047(2) 0.040(3) 0.002(2) -0.0028(19) 0.0049(18)
N4 0.0210(16) 0.0312(16) 0.0185(16) 0.0007(13) -0.0018(13) 0.0002(13)
C51 0.019(3) 0.056(3) 0.030(3) 0.003(2) 0.004(2) 0.012(2)
C53 0.041(3) 0.044(3) 0.021(3) 0.006(2) -0.014(2) -0.025(2)
C55 0.030(3) 0.027(2) 0.017(2) 0.0012(18) -0.003(2) 0.0007(19)
C57 0.022(2) 0.023(2) 0.020(2) 0.0024(18) 0.0026(19) -0.0022(18)
C52 0.060(3) 0.061(3) 0.031(3) -0.003(2) 0.012(2) 0.030(2)
C54 0.062(4) 0.067(4) 0.080(5) 0.013(3) -0.014(3) -0.041(3)
C56 0.047(3) 0.038(2) 0.058(3) 0.015(2) 0.011(3) 0.020(2)
C58 0.034(2) 0.034(2) 0.031(2) 0.0074(17) -0.0030(19) 0.0023(17)
C51' 0.019(3) 0.056(3) 0.030(3) 0.003(2) 0.004(2) 0.012(2)
C53' 0.041(3) 0.044(3) 0.021(3) 0.006(2) -0.014(2) -0.025(2)
C55' 0.030(3) 0.027(2) 0.017(2) 0.0012(18) -0.003(2) 0.0007(19)
C57' 0.022(2) 0.023(2) 0.020(2) 0.0024(18) 0.0026(19) -0.0022(18)
C52' 0.060(3) 0.061(3) 0.031(3) -0.003(2) 0.012(2) 0.030(2)
C54' 0.062(4) 0.067(4) 0.080(5) 0.013(3) -0.014(3) -0.041(3)
C56' 0.047(3) 0.038(2) 0.058(3) 0.015(2) 0.011(3) 0.020(2)
C58' 0.034(2) 0.034(2) 0.031(2) 0.0074(17) -0.0030(19) 0.0023(17)
N5 0.019(2) 0.096(3) 0.051(3) -0.035(2) -0.0013(18) -0.021(2)
C61 0.028(3) 0.060(4) 0.047(4) -0.018(3) -0.012(3) 0.020(3)
C63 0.043(4) 0.040(3) 0.038(4) -0.002(3) -0.009(3) 0.002(3)
C65 0.042(4) 0.046(3) 0.036(3) -0.003(3) 0.007(3) -0.024(3)
C67 0.051(4) 0.055(4) 0.033(4) -0.013(3) 0.021(3) -0.024(3)
C62 0.055(4) 0.036(3) 0.076(5) -0.006(4) -0.003(5) -0.019(3)
C64 0.067(5) 0.073(5) 0.033(4) 0.007(4) -0.001(4) -0.012(4)
C66 0.036(4) 0.088(13) 0.028(6) 0.014(6) -0.003(4) -0.032(7)
C68 0.055(5) 0.065(4) 0.045(5) -0.006(3) -0.004(3) 0.000(3)
C61' 0.028(3) 0.060(4) 0.047(4) -0.018(3) -0.012(3) 0.020(3)
C62' 0.055(4) 0.036(3) 0.076(5) -0.006(4) -0.003(5) -0.019(3)
C63' 0.043(4) 0.040(3) 0.038(4) -0.002(3) -0.009(3) 0.002(3)
C65' 0.042(4) 0.046(3) 0.036(3) -0.003(3) 0.007(3) -0.024(3)
C67' 0.051(4) 0.055(4) 0.033(4) -0.013(3) 0.021(3) -0.024(3)
C64' 0.067(5) 0.073(5) 0.033(4) 0.007(4) -0.001(4) -0.012(4)
C66' 0.036(4) 0.088(13) 0.028(6) 0.014(6) -0.003(4) -0.032(7)
C68' 0.055(5) 0.065(4) 0.045(5) -0.006(3) -0.004(3) 0.000(3)
N6 0.025(4) 0.0142(16) 0.018(4) 0.001(2) 0.000(2) 0.003(3)
C71 0.033(3) 0.025(2) 0.025(3) -0.001(2) 0.001(2) -0.004(2)
C72 0.040(3) 0.021(4) 0.042(6) -0.010(3) 0.004(4) -0.009(3)
C73 0.021(3) 0.019(2) 0.023(3) 0.0053(19) 0.001(2) 0.0017(19)
C74 0.026(3) 0.031(3) 0.028(3) 0.006(2) 0.006(2) 0.005(2)
C77 0.015(3) 0.030(3) 0.025(3) 0.009(2) -0.002(3) -0.002(2)
C78 0.019(3) 0.029(3) 0.035(4) 0.001(2) 0.004(2) -0.002(2)
C76 0.040(5) 0.025(3) 0.042(5) -0.003(3) -0.008(3) -0.007(3)
C75 0.025(3) 0.022(2) 0.020(3) -0.0007(19) -0.007(2) 0.003(2)
N6' 0.025(4) 0.0142(16) 0.018(4) 0.001(2) 0.000(2) 0.003(3)
C71' 0.033(3) 0.025(2) 0.025(3) -0.001(2) 0.001(2) -0.004(2)
C72' 0.040(3) 0.021(4) 0.042(6) -0.010(3) 0.004(4) -0.009(3)
C73' 0.021(3) 0.019(2) 0.023(3) 0.0053(19) 0.001(2) 0.0017(19)
C74' 0.026(3) 0.031(3) 0.028(3) 0.006(2) 0.006(2) 0.005(2)
C75' 0.025(3) 0.022(2) 0.020(3) -0.0007(19) -0.007(2) 0.003(2)
C76' 0.040(5) 0.025(3) 0.042(5) -0.003(3) -0.008(3) -0.007(3)
C77' 0.015(3) 0.030(3) 0.025(3) 0.009(2) -0.002(3) -0.002(2)
C78' 0.019(3) 0.029(3) 0.035(4) 0.001(2) 0.004(2) -0.002(2)

loop_
_geom_bond_atom_site_label_1
_geom_bond_atom_site_label_2
_geom_bond_distance
_geom_bond_site_symmetry_2
_geom_bond_publ_flag
Mo1 C12 1.950(3) . ?
Mo1 C13 1.979(4) . ?
Mo1 C11 1.997(4) . ?
Mo1 B3 2.247(4) . ?
Mo1 C2 2.263(3) . ?
Mo1 B6 2.497(4) . ?
Mo1 B5 2.529(4) . ?
Mo1 B4 2.545(4) . ?
Mo1 B7 2.598(4) . ?
Mo1 Mo2 3.1212(4) . ?
Mo2 C16 1.921(4) . ?
Mo2 C14 1.926(3) . ?
Mo2 C15 1.928(4) . ?
Mo2 H3 2.06(3) . ?
Mo2 H6 2.17(4) . ?
Mo2 B3 2.399(4) . ?
Mo2 B6 2.490(4) . ?
C2 C3 1.486(5) . ?
C2 B5 1.596(5) . ?
C2 B4 1.641(5) . ?
C2 B8 1.669(5) . ?
B3 H3 1.20(4) . ?
B3 B6 1.696(5) . ?
B3 B7 1.710(5) . ?
B3 B9 1.746(6) . ?
B4 B10 1.806(6) . ?
B4 B8 1.838(7) . ?
B4 B7 1.873(5) . ?
B5 B8 1.817(6) . ?
B5 B11 1.821(5) . ?
B5 B6 1.888(6) . ?
B6 H6 1.156(18) . ?
B6 B11 1.807(6) . ?
B6 B9 1.830(5) . ?
B7 B10 1.780(6) . ?
B7 B9 1.843(6) . ?
B8 B10 1.753(6) . ?
B8 B11 1.755(6) . ?
B9 B10 1.751(6) . ?
B9 B11 1.778(6) . ?
B10 B11 1.856(6) . ?
C3 C4 1.393(5) . ?
C3 C8 1.394(5) . ?
C4 C5 1.395(5) . ?
C5 C6 1.394(6) . ?
C6 C7 1.387(6) . ?
C7 C8 1.411(5) . ?
C11 O11 1.156(4) . ?
C12 O12 1.184(4) . ?
C13 O13 1.168(5) . ?
C14 O14 1.186(4) . ?
C15 O15 1.177(5) . ?
C16 O16 1.187(4) . ?
Mo1A C12A 1.946(3) . ?
Mo1A C13A 1.976(4) . ?
Mo1A C11A 1.996(4) . ?
Mo1A B3A 2.262(4) . ?
Mo1A C2A 2.268(3) . ?
Mo1A B6A 2.474(4) . ?
Mo1A B5A 2.522(4) . ?
Mo1A B4A 2.576(4) . ?
Mo1A B7A 2.635(3) . ?
Mo1A Mo2A 3.1801(5) . ?
Mo2A C16A 1.922(4) . ?
Mo2A C14A 1.925(4) . ?
Mo2A C15A 1.937(4) . ?
Mo2A H6A 2.02(4) . ?
Mo2A H3A 2.16(3) . ?
Mo2A B3A 2.438(4) . ?
Mo2A B6A 2.451(4) . ?
C2A C10A 1.522(4) . ?
C2A C102 1.556(5) . ?
C2A B5A 1.597(5) . ?
C2A B4A 1.607(5) . ?
C2A B8A 1.671(5) . ?
B3A H3A 1.24(3) . ?
B3A B7A 1.680(5) . ?
B3A B6A 1.711(5) . ?
B3A B9A 1.717(5) . ?
B4A B10A 1.824(5) . ?
B4A B8A 1.825(6) . ?
B4A B7A 1.879(6) . ?
B5A B11A 1.811(5) . ?
B5A B8A 1.821(5) . ?
B5A B6A 1.868(6) . ?
B6A H6A 1.26(4) . ?
B6A B11A 1.773(5) . ?
B6A B9A 1.811(5) . ?
B7A B10A 1.807(6) . ?
B7A B9A 1.820(6) . ?
B8A B10A 1.762(5) . ?
B8A B11A 1.765(6) . ?
B9A B10A 1.745(6) . ?
B9A B11A 1.766(5) . ?
B10A B11A 1.848(5) . ?
C11A O11A 1.161(5) . ?
C12A O12A 1.181(3) . ?
C13A O13A 1.173(5) . ?
C14A O14A 1.168(4) . ?
C15A O15A 1.171(4) . ?
C16A O16A 1.180(5) . ?
C102 C103 1.3900 . ?
C102 C107 1.3900 . ?
C103 C104 1.3900 . ?
C104 C105 1.3900 . ?
C105 C106 1.3900 . ?
C106 C107 1.3900 . ?
C10A C10B 1.3900 . ?
C10A C10F 1.3900 . ?
C10B C10C 1.3900 . ?
C10C C10D 1.3900 . ?
C10D C10E 1.3900 . ?
C10E C10F 1.3900 . ?
N1 C27 1.505(4) . ?
N1 C21 1.5241 . ?
N1 C23 1.528(4) . ?
N1 C25 1.533(4) . ?
C21 C22 1.491(4) . ?
C23 C24 1.485(5) . ?
C25 C26 1.528(5) . ?
C27 C28 1.531(5) . ?
N2 C33 1.511(4) . ?
N2 C31 1.517(4) . ?
N2 C37 1.531(4) . ?
N2 C35 1.542(4) . ?
C31 C32 1.497(6) . ?
C33 C34 1.508(5) . ?
C35 C36 1.522(5) . ?
C37 C38 1.515(4) . ?
N3 C41 1.516(4) . ?
N3 C43 1.526(4) . ?
N3 C47 1.528(4) . ?
N3 C45 1.533(5) . ?
C41 C42 1.528(5) . ?
C43 C44 1.508(5) . ?
C45 C46 1.513(5) . ?
C47 C48 1.502(5) . ?
N4 C51' 1.430(15) . ?
N4 C55' 1.508(12) . ?
N4 C53 1.514(6) . ?
N4 C57 1.519(6) . ?
N4 C51 1.530(6) . ?
N4 C55 1.550(6) . ?
N4 C53' 1.578(12) . ?
N4 C57' 1.626(12) . ?
C51 C52 1.446(8) . ?
C53 C54 1.452(7) . ?
C55 C56 1.526(7) . ?
C57 C58 1.523(6) . ?
N5 C61 1.382(8) . ?
N5 C67' 1.434(12) . ?
N5 C63' 1.487(13) . ?
N5 C67 1.499(8) . ?
N5 C65 1.502(7) . ?
N5 C65' 1.512(13) . ?
N5 C63 1.707(9) . ?
N5 C61' 1.828(12) . ?
C61 C62 1.597(10) . ?
C63 C64 1.530(11) . ?
C65 C66 1.37(2) . ?
C67 C68 1.505(10) . ?
C61' C62' 1.514(18) . ?
C63' C64' 1.54(2) . ?
C65' C66' 1.79(3) . ?
C67' C68' 1.579(19) . ?
N6 C71 1.506(11) . ?
N6 C75 1.533(9) . ?
N6 C73 1.554(10) . ?
N6 C77 1.555(11) . ?
C71 C72 1.524(11) . ?
C73 C74 1.486(10) . ?
C77 C78 1.505(11) . ?
C76 C75 1.508(12) . ?
N6' C77' 1.500(10) . ?
N6' C73' 1.504(10) . ?
N6' C75' 1.509(10) . ?
N6' C71' 1.530(10) . ?
C71' C72' 1.491(13) . ?
C73' C74' 1.545(10) . ?
C75' C76' 1.489(11) . ?
C77' C78' 1.536(11) . ?
